data_7206491
loop_
_publ_author_name
'Lemmerer, Andreas'
'Bernstein, Joel'
'Kahlenberg, Volker'

_publ_section_title
;
 Covalent assistance in supramolecular synthesis: in situ modification
 and masking of the hydrogen bonding functionality of the
 supramolecular reagent isoniazid in co-crystals
;
_journal_issue 19
_journal_name_full CrystEngComm
_journal_page_first 5692
_journal_paper_doi 10.1039/c1ce05152k
_journal_volume 13
_journal_year 2011
_chemical_formula_moiety ' C15 H15 N3 O, C7 H6 O3'
_chemical_formula_sum 'C22 H21 N3 O4'
_chemical_formula_weight 391.42
_chemical_name_systematic
;
(N'-(1-p-tolylethylidene)isonicotinohydrazide) . (3-hydroxybenzoic acid)
;
_space_group_IT_number 14
_symmetry_cell_setting monoclinic
_symmetry_space_group_name_Hall '-P 2ybc'
_symmetry_space_group_name_H-M 'P 1 21/c 1'
_atom_sites_solution_hydrogens geom
_atom_sites_solution_primary direct
_atom_sites_solution_secondary difmap
_audit_conform_dict_location ftp://ftp.iucr.org/pub/cif_core.dic
_audit_conform_dict_name cif_core.dic
_audit_conform_dict_version 2.3
_audit_creation_date 2010-03-31T11:42:42-00:00
_audit_creation_method 'WinGX routine CIF_UPDATE'
_cell_angle_alpha 90
_cell_angle_beta 99.666(6)
_cell_angle_gamma 90
_cell_formula_units_Z 4
_cell_length_a 24.4670(16)
_cell_length_b 7.3712(5)
_cell_length_c 10.8211(6)
_cell_measurement_reflns_used 4773
_cell_measurement_temperature 173(2)
_cell_measurement_theta_max 67.3859
_cell_measurement_theta_min 3.662
_cell_volume 1923.9(2)
_computing_cell_refinement
;
CrysAlisPro, Oxford Diffraction Ltd.,
Version 1.171.33.32 (release 27-01-2009 CrysAlis171 .NET)
(compiled Jan 27 2009,14:17:37)
;
_computing_data_collection
;
CrysAlisPro, Oxford Diffraction Ltd.,
Version 1.171.33.32 (release 27-01-2009 CrysAlis171 .NET)
(compiled Jan 27 2009,14:17:37)
;
_computing_data_reduction
;
CrysAlisPro, Oxford Diffraction Ltd.,
Version 1.171.33.32 (release 27-01-2009 CrysAlis171 .NET)
(compiled Jan 27 2009,14:17:37)
;
_computing_molecular_graphics
;
Ortep-3 for Windows (Farrugia, 1997) and DIAMOND (Brandenburg, 1999)
;
_computing_publication_material
;
WinGX publication routines (Farrugia, 1999) and PLATON (Spek, 2003)
;
_computing_structure_refinement 'SHELXL-97 (Sheldrick, 2008)'
_computing_structure_solution 'SHELXS-97 (Sheldrick, 2008)'
_diffrn_ambient_temperature 173(2)
_diffrn_detector_area_resol_mean 10.3822
_diffrn_measured_fraction_theta_full 0.996
_diffrn_measured_fraction_theta_max 0.996
_diffrn_measurement_device_type 'Goniometer Xcalibur, detector: Ruby (Gemini ultra Mo)'
_diffrn_measurement_method '\w scans'
_diffrn_radiation_monochromator graphite
_diffrn_radiation_type CuK\a
_diffrn_radiation_wavelength 1.5418
_diffrn_reflns_av_R_equivalents 0.0425
_diffrn_reflns_av_unetI/netI 0.0283
_diffrn_reflns_limit_h_max 28
_diffrn_reflns_limit_h_min -29
_diffrn_reflns_limit_k_max 7
_diffrn_reflns_limit_k_min -8
_diffrn_reflns_limit_l_max 12
_diffrn_reflns_limit_l_min -12
_diffrn_reflns_number 11105
_diffrn_reflns_theta_full 67.49
_diffrn_reflns_theta_max 67.49
_diffrn_reflns_theta_min 3.67
_diffrn_standards_number 0
_exptl_absorpt_coefficient_mu 0.775
_exptl_absorpt_correction_T_max 0.9265
_exptl_absorpt_correction_T_min 0.7678
_exptl_absorpt_correction_type multi-scan
_exptl_absorpt_process_details
;
CrysAlis RED, Oxford Diffraction Ltd.,
Version 1.171.33.32 (release 27-01-2009 CrysAlis171 .NET)
(compiled Jan 27 2009,14:17:37)
Empirical absorption correction using spherical harmonics,
implemented in SCALE3 ABSPACK scaling algorithm.
;
_exptl_crystal_colour colourless
_exptl_crystal_density_diffrn 1.351
_exptl_crystal_density_method 'not measured'
_exptl_crystal_description plate
_exptl_crystal_F_000 824
_exptl_crystal_size_max 0.36
_exptl_crystal_size_mid 0.32
_exptl_crystal_size_min 0.1
_refine_diff_density_max 0.255
_refine_diff_density_min -0.312
_refine_diff_density_rms 0.078
_refine_ls_extinction_method none
_refine_ls_goodness_of_fit_ref 0.722
_refine_ls_hydrogen_treatment mixed
_refine_ls_matrix_type full
_refine_ls_number_parameters 273
_refine_ls_number_reflns 3452
_refine_ls_number_restraints 0
_refine_ls_restrained_S_all 0.722
_refine_ls_R_factor_all 0.0583
_refine_ls_R_factor_gt 0.0527
_refine_ls_shift/su_max 0.001
_refine_ls_shift/su_mean 0
_refine_ls_structure_factor_coef Fsqd
_refine_ls_weighting_details 'calc w=1/[\s^2^(Fo^2^)+(0.2000P)^2^] where P=(Fo^2^+2Fc^2^)/3'
_refine_ls_weighting_scheme calc
_refine_ls_wR_factor_gt 0.1515
_refine_ls_wR_factor_ref 0.1631
_reflns_number_gt 2909
_reflns_number_total 3452
_reflns_threshold_expression >2sigma(I)
_cod_data_source_file c1ce05152k.txt
_cod_data_source_block 6
_cod_depositor_comments
;
The following automatic conversions were performed:

'_symmetry_cell_setting' value 'Monoclinic' changed to 'monoclinic'
according to /home/saulius/struct/CIF-dictionaries/cif_core.dic
dictionary named 'cif_core.dic' version 2.4.1 from 2010-06-29.

Automatic conversion script
Id: cif_fix_values 1715 2011-07-08 13:25:40Z adriana 
;
_cod_original_sg_symbol_H-M P2(1)/c
_cod_database_code 7206491

loop_
_symmetry_equiv_pos_as_xyz
'x, y, z'
'-x, y+1/2, -z+1/2'
'-x, -y, -z'
'x, -y-1/2, z-1/2'

loop_
_atom_site_label
_atom_site_type_symbol
_atom_site_fract_x
_atom_site_fract_y
_atom_site_fract_z
_atom_site_U_iso_or_equiv
_atom_site_adp_type
_atom_site_occupancy
_atom_site_symmetry_multiplicity
_atom_site_calc_flag
_atom_site_refinement_flags
C1 C 0.34361(6) 0.61920(18) 0.30172(12) 0.0279(3) Uani 1 1 d .
C2 C 0.31094(6) 0.54609(19) 0.19547(12) 0.0272(3) Uani 1 1 d .
H2A H 0.328 0.4939 0.1313 0.033 Uiso 1 1 calc R
C3 C 0.25354(6) 0.54929(19) 0.18315(13) 0.0285(3) Uani 1 1 d .
C4 C 0.22875(6) 0.6308(2) 0.27588(14) 0.0357(4) Uani 1 1 d .
H4 H 0.1895 0.6351 0.2677 0.043 Uiso 1 1 calc R
C5 C 0.26165(7) 0.7056(2) 0.38022(15) 0.0389(4) Uani 1 1 d .
H5 H 0.2446 0.7625 0.4427 0.047 Uiso 1 1 calc R
C6 C 0.31896(7) 0.69903(19) 0.39511(13) 0.0338(4) Uani 1 1 d .
H6 H 0.3411 0.7482 0.4679 0.041 Uiso 1 1 calc R
C7 C 0.40539(6) 0.6153(2) 0.31524(13) 0.0308(3) Uani 1 1 d .
O1 O 0.42318(4) 0.55752(17) 0.21407(10) 0.0398(3) Uani 1 1 d .
H1 H 0.4675(10) 0.564(3) 0.221(2) 0.06 Uiso 1 1 d .
O2 O 0.43592(5) 0.66171(18) 0.41074(10) 0.0460(3) Uani 1 1 d .
O3 O 0.21964(4) 0.47570(16) 0.08225(9) 0.0351(3) Uani 1 1 d .
H3 H 0.2401(9) 0.428(3) 0.033(2) 0.053 Uiso 1 1 d .
C8 C 0.63959(6) 0.63065(18) 0.17889(12) 0.0271(3) Uani 1 1 d .
C9 C 0.62671(6) 0.5634(2) 0.29003(13) 0.0315(3) Uani 1 1 d .
H9 H 0.6554 0.5321 0.3572 0.038 Uiso 1 1 calc R
C10 C 0.57178(6) 0.5421(2) 0.30246(14) 0.0339(4) Uani 1 1 d .
H10 H 0.5635 0.4932 0.3784 0.041 Uiso 1 1 calc R
C11 C 0.54202(6) 0.6532(2) 0.10430(15) 0.0371(4) Uani 1 1 d .
H11 H 0.5125 0.686 0.0394 0.044 Uiso 1 1 calc R
C12 C 0.59591(6) 0.6747(2) 0.08405(14) 0.0339(3) Uani 1 1 d .
H12 H 0.6031 0.7192 0.0059 0.041 Uiso 1 1 calc R
C13 C 0.69706(6) 0.65307(18) 0.15035(12) 0.0275(3) Uani 1 1 d .
C14 C 0.83119(6) 0.58793(19) 0.31550(14) 0.0291(3) Uani 1 1 d .
C15 C 0.82178(7) 0.5316(2) 0.44342(15) 0.0409(4) Uani 1 1 d .
H15A H 0.7909 0.4454 0.4354 0.061 Uiso 1 1 calc R
H15B H 0.8129 0.6387 0.49 0.061 Uiso 1 1 calc R
H15C H 0.8554 0.474 0.4885 0.061 Uiso 1 1 calc R
C16 C 0.88864(6) 0.59456(19) 0.28911(13) 0.0284(3) Uani 1 1 d .
C17 C 0.89989(6) 0.5737(2) 0.16745(14) 0.0327(4) Uani 1 1 d .
H17 H 0.8703 0.5556 0.0997 0.039 Uiso 1 1 calc R
C18 C 0.95404(6) 0.5794(2) 0.14520(14) 0.0339(4) Uani 1 1 d .
H18 H 0.9609 0.5643 0.062 0.041 Uiso 1 1 calc R
C19 C 0.99876(6) 0.6068(2) 0.24194(15) 0.0325(3) Uani 1 1 d .
C20 C 0.98738(6) 0.6290(2) 0.36181(14) 0.0344(4) Uani 1 1 d .
H20 H 1.017 0.6502 0.4291 0.041 Uiso 1 1 calc R
C21 C 0.93345(6) 0.6210(2) 0.38572(14) 0.0330(4) Uani 1 1 d .
H21 H 0.9269 0.6337 0.4694 0.04 Uiso 1 1 calc R
C22 C 1.05760(6) 0.6094(2) 0.21783(17) 0.0408(4) Uani 1 1 d .
H22A H 1.0583 0.6571 0.1336 0.061 Uiso 1 1 calc R
H22B H 1.0726 0.4858 0.2241 0.061 Uiso 1 1 calc R
H22C H 1.0802 0.6869 0.2801 0.061 Uiso 1 1 calc R
N1 N 0.52975(5) 0.58792(18) 0.21163(12) 0.0349(3) Uani 1 1 d .
N2 N 0.73905(5) 0.61981(17) 0.24551(12) 0.0294(3) Uani 1 1 d .
H2 H 0.7332(7) 0.592(2) 0.3182(18) 0.035 Uiso 1 1 d .
N3 N 0.79284(5) 0.62835(16) 0.22297(11) 0.0289(3) Uani 1 1 d .
O4 O 0.70487(4) 0.69506(15) 0.04474(9) 0.0344(3) Uani 1 1 d .

loop_
_atom_site_aniso_label
_atom_site_aniso_U_11
_atom_site_aniso_U_22
_atom_site_aniso_U_33
_atom_site_aniso_U_23
_atom_site_aniso_U_13
_atom_site_aniso_U_12
C1 0.0343(7) 0.0246(7) 0.0262(7) 0.0030(5) 0.0088(6) -0.0028(5)
C2 0.0301(7) 0.0280(7) 0.0255(7) 0.0027(5) 0.0102(6) -0.0005(5)
C3 0.0291(7) 0.0278(7) 0.0304(7) 0.0068(5) 0.0105(6) -0.0009(5)
C4 0.0354(8) 0.0324(8) 0.0438(9) 0.0048(6) 0.0201(7) 0.0006(6)
C5 0.0520(9) 0.0303(8) 0.0412(9) -0.0021(6) 0.0274(7) -0.0014(7)
C6 0.0479(9) 0.0257(7) 0.0305(7) -0.0015(6) 0.0143(6) -0.0057(6)
C7 0.0354(8) 0.0287(7) 0.0278(7) 0.0022(5) 0.0038(6) -0.0042(6)
O1 0.0287(6) 0.0562(7) 0.0354(6) -0.0083(5) 0.0078(5) -0.0034(5)
O2 0.0427(7) 0.0583(8) 0.0342(6) -0.0058(5) -0.0023(5) -0.0104(6)
O3 0.0269(5) 0.0468(6) 0.0321(6) 0.0008(5) 0.0067(4) -0.0030(4)
C8 0.0281(7) 0.0239(7) 0.0294(7) -0.0064(5) 0.0052(6) 0.0008(5)
C9 0.0294(7) 0.0372(8) 0.0270(7) -0.0026(6) 0.0026(6) 0.0016(6)
C10 0.0319(7) 0.0396(8) 0.0311(7) -0.0039(6) 0.0083(6) -0.0031(6)
C11 0.0287(8) 0.0426(9) 0.0381(8) 0.0007(7) 0.0002(6) 0.0015(6)
C12 0.0313(7) 0.0371(8) 0.0326(7) 0.0035(6) 0.0037(6) 0.0019(6)
C13 0.0294(7) 0.0233(7) 0.0296(7) -0.0052(5) 0.0046(6) 0.0022(5)
C14 0.0282(7) 0.0263(7) 0.0329(7) 0.0018(5) 0.0057(6) 0.0013(5)
C15 0.0322(8) 0.0528(10) 0.0392(8) 0.0143(7) 0.0098(6) 0.0038(7)
C16 0.0270(7) 0.0258(7) 0.0328(7) 0.0039(5) 0.0058(6) 0.0018(5)
C17 0.0304(7) 0.0367(8) 0.0304(7) 0.0024(6) 0.0035(6) 0.0025(6)
C18 0.0333(8) 0.0386(8) 0.0311(7) 0.0030(6) 0.0092(6) 0.0029(6)
C19 0.0292(7) 0.0272(7) 0.0417(8) 0.0027(6) 0.0077(6) 0.0013(6)
C20 0.0304(8) 0.0345(8) 0.0367(8) 0.0004(6) 0.0015(6) -0.0014(6)
C21 0.0331(8) 0.0347(8) 0.0309(7) -0.0001(6) 0.0049(6) 0.0003(6)
C22 0.0306(8) 0.0413(9) 0.0517(9) -0.0021(7) 0.0106(7) -0.0002(6)
N1 0.0288(6) 0.0380(7) 0.0382(7) -0.0056(5) 0.0065(5) -0.0008(5)
N2 0.0254(6) 0.0348(7) 0.0287(6) -0.0002(5) 0.0064(5) 0.0004(5)
N3 0.0241(6) 0.0303(6) 0.0325(6) -0.0025(5) 0.0057(5) 0.0006(5)
O4 0.0312(5) 0.0443(6) 0.0282(5) -0.0009(4) 0.0066(4) 0.0010(4)

loop_
_atom_type_symbol
_atom_type_description
_atom_type_scat_dispersion_real
_atom_type_scat_dispersion_imag
_atom_type_scat_source
C C 0.0181 0.0091 'International Tables Vol C Tables 4.2.6.8 and 6.1.1.4'
H H 0 0 'International Tables Vol C Tables 4.2.6.8 and 6.1.1.4'
N N 0.0311 0.018 'International Tables Vol C Tables 4.2.6.8 and 6.1.1.4'
O O 0.0492 0.0322 'International Tables Vol C Tables 4.2.6.8 and 6.1.1.4'

loop_
_geom_angle_atom_site_label_1
_geom_angle_atom_site_label_2
_geom_angle_atom_site_label_3
_geom_angle
C6 C1 C2 120.28(14)
C6 C1 C7 119.45(13)
C2 C1 C7 120.26(12)
C3 C2 C1 120.22(12)
C3 C2 H2A 119.9
C1 C2 H2A 119.9
O3 C3 C2 122.55(12)
O3 C3 C4 117.85(12)
C2 C3 C4 119.60(13)
C5 C4 C3 119.66(14)
C5 C4 H4 120.2
C3 C4 H4 120.2
C6 C5 C4 121.25(13)
C6 C5 H5 119.4
C4 C5 H5 119.4
C5 C6 C1 118.95(14)
C5 C6 H6 120.5
C1 C6 H6 120.5
O2 C7 O1 123.76(14)
O2 C7 C1 122.95(13)
O1 C7 C1 113.29(12)
C7 O1 H1 113.2(12)
C3 O3 H3 108.6(14)
C9 C8 C12 117.76(13)
C9 C8 C13 125.20(13)
C12 C8 C13 116.99(12)
C10 C9 C8 119.46(13)
C10 C9 H9 120.3
C8 C9 H9 120.3
N1 C10 C9 122.60(13)
N1 C10 H10 118.7
C9 C10 H10 118.7
N1 C11 C12 122.59(14)
N1 C11 H11 118.7
C12 C11 H11 118.7
C11 C12 C8 119.47(13)
C11 C12 H12 120.3
C8 C12 H12 120.3
O4 C13 N2 122.55(13)
O4 C13 C8 121.13(12)
N2 C13 C8 116.30(12)
N3 C14 C16 115.71(12)
N3 C14 C15 125.27(13)
C16 C14 C15 119.00(13)
C14 C15 H15A 109.5
C14 C15 H15B 109.5
H15A C15 H15B 109.5
C14 C15 H15C 109.5
H15A C15 H15C 109.5
H15B C15 H15C 109.5
C21 C16 C17 117.81(13)
C21 C16 C14 120.77(13)
C17 C16 C14 121.41(13)
C18 C17 C16 120.35(14)
C18 C17 H17 119.8
C16 C17 H17 119.8
C17 C18 C19 121.71(13)
C17 C18 H18 119.1
C19 C18 H18 119.1
C20 C19 C18 117.72(13)
C20 C19 C22 120.69(14)
C18 C19 C22 121.58(14)
C19 C20 C21 121.18(14)
C19 C20 H20 119.4
C21 C20 H20 119.4
C20 C21 C16 121.21(13)
C20 C21 H21 119.4
C16 C21 H21 119.4
C19 C22 H22A 109.5
C19 C22 H22B 109.5
H22A C22 H22B 109.5
C19 C22 H22C 109.5
H22A C22 H22C 109.5
H22B C22 H22C 109.5
C11 N1 C10 118.09(12)
C13 N2 N3 118.91(12)
C13 N2 H2 121.7(12)
N3 N2 H2 119.4(12)
C14 N3 N2 116.39(12)

loop_
_geom_bond_atom_site_label_1
_geom_bond_atom_site_label_2
_geom_bond_distance
C1 C6 1.391(2)
C1 C2 1.394(2)
C1 C7 1.494(2)
C2 C3 1.3884(19)
C2 H2A 0.95
C3 O3 1.3676(18)
C3 C4 1.393(2)
C4 C5 1.386(2)
C4 H4 0.95
C5 C6 1.385(2)
C5 H5 0.95
C6 H6 0.95
C7 O2 1.2181(18)
C7 O1 1.3150(18)
O1 H1 1.08(2)
O3 H3 0.87(2)
C8 C9 1.385(2)
C8 C12 1.390(2)
C8 C13 1.4987(19)
C9 C10 1.382(2)
C9 H9 0.95
C10 N1 1.341(2)
C10 H10 0.95
C11 N1 1.337(2)
C11 C12 1.381(2)
C11 H11 0.95
C12 H12 0.95
C13 O4 1.2295(16)
C13 N2 1.3492(18)
C14 N3 1.2870(19)
C14 C16 1.4815(19)
C14 C15 1.499(2)
C15 H15A 0.98
C15 H15B 0.98
C15 H15C 0.98
C16 C21 1.396(2)
C16 C17 1.398(2)
C17 C18 1.386(2)
C17 H17 0.95
C18 C19 1.396(2)
C18 H18 0.95
C19 C20 1.381(2)
C19 C22 1.506(2)
C20 C21 1.388(2)
C20 H20 0.95
C21 H21 0.95
C22 H22A 0.98
C22 H22B 0.98
C22 H22C 0.98
N2 N3 1.3797(16)
N2 H2 0.848(19)

loop_
_geom_hbond_atom_site_label_D
_geom_hbond_atom_site_label_H
_geom_hbond_atom_site_label_A
_geom_hbond_distance_DH
_geom_hbond_distance_HA
_geom_hbond_distance_DA
_geom_hbond_angle_DHA
_geom_hbond_site_symmetry_A
O1 H1 N1 1.08(2) 1.55(2) 2.6218(16) 171(2) .
O3 H3 O4 0.87(2) 1.93(2) 2.7815(15) 168(2) 3_665
N2 H2 O4 0.848(19) 3.084(18) 3.7356(16) 135.4(15) 4_576

loop_
_geom_torsion_atom_site_label_1
_geom_torsion_atom_site_label_2
_geom_torsion_atom_site_label_3
_geom_torsion_atom_site_label_4
_geom_torsion
C6 C1 C2 C3 -1.2(2)
C7 C1 C2 C3 179.81(12)
C1 C2 C3 O3 -178.44(12)
C1 C2 C3 C4 1.9(2)
O3 C3 C4 C5 179.44(13)
C2 C3 C4 C5 -0.9(2)
C3 C4 C5 C6 -0.8(2)
C4 C5 C6 C1 1.5(2)
C2 C1 C6 C5 -0.4(2)
C7 C1 C6 C5 178.52(12)
C6 C1 C7 O2 8.0(2)
C2 C1 C7 O2 -173.01(14)
C6 C1 C7 O1 -171.78(13)
C2 C1 C7 O1 7.19(18)
C12 C8 C9 C10 0.2(2)
C13 C8 C9 C10 -177.19(13)
C8 C9 C10 N1 -1.5(2)
N1 C11 C12 C8 -1.3(2)
C9 C8 C12 C11 1.1(2)
C13 C8 C12 C11 178.70(13)
C9 C8 C13 O4 171.98(14)
C12 C8 C13 O4 -5.4(2)
C9 C8 C13 N2 -6.3(2)
C12 C8 C13 N2 176.33(12)
N3 C14 C16 C21 155.94(14)
C15 C14 C16 C21 -25.57(19)
N3 C14 C16 C17 -24.41(19)
C15 C14 C16 C17 154.08(15)
C21 C16 C17 C18 0.0(2)
C14 C16 C17 C18 -179.63(13)
C16 C17 C18 C19 -0.3(2)
C17 C18 C19 C20 -0.3(2)
C17 C18 C19 C22 178.84(14)
C18 C19 C20 C21 1.2(2)
C22 C19 C20 C21 -177.91(14)
C19 C20 C21 C16 -1.6(2)
C17 C16 C21 C20 0.9(2)
C14 C16 C21 C20 -179.42(13)
C12 C11 N1 C10 0.0(2)
C9 C10 N1 C11 1.4(2)
O4 C13 N2 N3 -1.8(2)
C8 C13 N2 N3 176.42(11)
C16 C14 N3 N2 178.94(11)
C15 C14 N3 N2 0.6(2)
C13 N2 N3 C14 -177.13(12)
